data_7713023
loop_
_publ_author_name
'Cohen, Kailyn Y.'
'Nedd, Delaan G.'
'Evans, Rebecca'
'Bocarsly, Andrew B.'

_publ_section_title
;
 Mechanistic insights into CO<sub>2</sub> conversion to CO using cyano
 manganese complexes.
;
_journal_name_full 'Dalton transactions (Cambridge, England : 2003)'
_journal_paper_doi 10.1039/d3dt00891f
_journal_year 2023
_chemical_formula_moiety 'C32 H28 Mn N3 O3,(C H2 Cl2)'
_chemical_formula_sum 'C33 H30 Cl2 Mn N3 O3'
_chemical_formula_weight 642.46
_chemical_name_common KC4
_chemical_properties_physical Light-sensitive
_space_group_crystal_system monoclinic
_space_group_IT_number 15
_space_group_name_Hall '-C 2yc'
_space_group_name_H-M_alt 'C 1 2/c 1'
_atom_sites_solution_hydrogens geom
_atom_sites_solution_primary direct
_atom_sites_solution_secondary difmap
_audit_block_doi 10.5517/ccdc.csd.cc2f8pfv
_audit_creation_method SHELXL-2014/7
_audit_update_record
;
2023-04-25 deposited with the CCDC.	2023-05-05 downloaded from the CCDC.
;
_cell_angle_alpha 90
_cell_angle_beta 115.810(4)
_cell_angle_gamma 90
_cell_formula_units_Z 8
_cell_length_a 35.058(4)
_cell_length_b 8.1500(9)
_cell_length_c 23.637(3)
_cell_measurement_reflns_used 9937
_cell_measurement_temperature 100(2)
_cell_measurement_theta_max 28.0204
_cell_measurement_theta_min 2.4545
_cell_volume 6079.9(13)
_computing_cell_refinement 'SAINT V8.34A (Bruker AXS Inc., 2013)'
_computing_data_collection 'Bruker Instrument Service v2014.11.0.1'
_computing_data_reduction 'SAINT V8.34A (Bruker AXS Inc., 2013)'
_computing_structure_refinement 'SHELXL-2014/7 (Sheldrick, 2014)'
_computing_structure_solution 'SHELXL-2014 (Sheldrick, 2014)'
_diffrn_ambient_temperature 100(2)
_diffrn_detector_area_resol_mean 8.3333
_diffrn_measured_fraction_theta_full 1.000
_diffrn_measured_fraction_theta_max 1.000
_diffrn_measurement_device_type 'Bruker Apex Duo CCD'
_diffrn_radiation_type MoK\a
_diffrn_radiation_wavelength 0.71073
_diffrn_reflns_av_R_equivalents 0.0591
_diffrn_reflns_av_unetI/netI 0.0417
_diffrn_reflns_Laue_measured_fraction_full 1.000
_diffrn_reflns_Laue_measured_fraction_max 1.000
_diffrn_reflns_limit_h_max 48
_diffrn_reflns_limit_h_min -48
_diffrn_reflns_limit_k_max 11
_diffrn_reflns_limit_k_min -11
_diffrn_reflns_limit_l_max 32
_diffrn_reflns_limit_l_min -32
_diffrn_reflns_number 71338
_diffrn_reflns_point_group_measured_fraction_full 1.000
_diffrn_reflns_point_group_measured_fraction_max 1.000
_diffrn_reflns_theta_full 25.242
_diffrn_reflns_theta_max 29.566
_diffrn_reflns_theta_min 1.290
_diffrn_source 'fine focus tube'
_exptl_absorpt_coefficient_mu 0.649
_exptl_absorpt_correction_T_max 0.7471
_exptl_absorpt_correction_T_min 0.6798
_exptl_absorpt_correction_type multi-scan
_exptl_absorpt_process_details 'SADABS V2014/2 (Bruker AXS Inc.)'
_exptl_crystal_colour 'translucent pale orange'
_exptl_crystal_density_diffrn 1.404
_exptl_crystal_density_method 'not measured'
_exptl_crystal_description shard
_exptl_crystal_F_000 2610
_exptl_crystal_size_max 0.361
_exptl_crystal_size_mid 0.267
_exptl_crystal_size_min 0.122
_refine_diff_density_max 0.943
_refine_diff_density_min -0.671
_refine_diff_density_rms 0.077
_refine_ls_extinction_method none
_refine_ls_goodness_of_fit_ref 1.033
_refine_ls_hydrogen_treatment constr
_refine_ls_matrix_type full
_refine_ls_number_parameters 359
_refine_ls_number_reflns 8538
_refine_ls_number_restraints 0
_refine_ls_restrained_S_all 1.033
_refine_ls_R_factor_all 0.0721
_refine_ls_R_factor_gt 0.0535
_refine_ls_shift/su_max 0.001
_refine_ls_shift/su_mean 0.000
_refine_ls_structure_factor_coef Fsqd
_refine_ls_weighting_details 'w=1/[\s^2^(Fo^2^)+(0.0468P)^2^+18.8405P] where P=(Fo^2^+2Fc^2^)/3'
_refine_ls_weighting_scheme calc
_refine_ls_wR_factor_gt 0.1299
_refine_ls_wR_factor_ref 0.1404
_reflns_Friedel_coverage 0.000
_reflns_number_gt 6647
_reflns_number_total 8538
_reflns_threshold_expression 'I > 2\s(I)'
_cod_data_source_file d3dt00891f2.cif
_cod_data_source_block mo_PDJKC4c_0m
_cod_original_cell_volume 6080.0(11)
_cod_original_sg_symbol_H-M 'C 2/c'
_cod_original_formula_sum 'C33 H30 Mn Cl2 N3 O3'
_cod_database_code 7713023
_shelx_shelxl_version_number 2014/7
_shelx_space_group_comment
; 
The symmetry employed for this shelxl refinement is uniquely defined 
by the following loop, which should always be used as a source of 
symmetry information in preference to the above space-group names. 
They are only intended as comments. 
;

loop_
_space_group_symop_operation_xyz
'x, y, z'
'-x, y, -z+1/2'
'x+1/2, y+1/2, z'
'-x+1/2, y+1/2, -z+1/2'
'-x, -y, -z'
'x, -y, z-1/2'
'-x+1/2, -y+1/2, -z'
'x+1/2, -y+1/2, z-1/2'

loop_
_atom_site_label
_atom_site_type_symbol
_atom_site_fract_x
_atom_site_fract_y
_atom_site_fract_z
_atom_site_U_iso_or_equiv
_atom_site_adp_type
_atom_site_occupancy
_atom_site_site_symmetry_order
_atom_site_calc_flag
_atom_site_refinement_flags_posn
_atom_site_refinement_flags_adp
_atom_site_refinement_flags_occupancy
_atom_site_disorder_assembly
_atom_site_disorder_group
Mn1 Mn 0.38226(2) 0.30008(4) 0.35343(2) 0.02326(9) Uani 1 1 d . . . . .
N2 N 0.43788(6) 0.3923(2) 0.35248(9) 0.0271(4) Uani 1 1 d . . . . .
C3 C 0.46117(7) 0.3291(3) 0.32503(11) 0.0302(5) Uani 1 1 d . . . . .
C4 C 0.44238(7) 0.2115(3) 0.27192(11) 0.0277(5) Uani 1 1 d . . . . .
C5 C 0.41678(7) 0.2715(3) 0.21187(12) 0.0283(5) Uani 1 1 d . . . . .
C6 C 0.40634(8) 0.4520(3) 0.20042(12) 0.0343(5) Uani 1 1 d . . . . .
H6A H 0.4310 0.5113 0.2014 0.051 Uiso 1 1 calc R U . . .
H6B H 0.3991 0.4951 0.2332 0.051 Uiso 1 1 calc R U . . .
H6C H 0.3822 0.4667 0.1592 0.051 Uiso 1 1 calc R U . . .
O38 O 0.31017(6) 0.1388(2) 0.36312(10) 0.0395(4) Uani 1 1 d . . . . .
C37 C 0.33770(8) 0.2131(3) 0.36189(11) 0.0285(5) Uani 1 1 d . . . . .
O36 O 0.38055(6) -0.0368(2) 0.30799(9) 0.0353(4) Uani 1 1 d . . . . .
C35 C 0.38319(7) 0.0971(3) 0.32369(11) 0.0263(4) Uani 1 1 d . . . . .
O34 O 0.31924(6) 0.4017(3) 0.22630(9) 0.0443(5) Uani 1 1 d . . . . .
C33 C 0.34492(8) 0.3709(3) 0.27526(11) 0.0309(5) Uani 1 1 d . . . . .
N32 N 0.44391(8) 0.1707(3) 0.48823(11) 0.0415(6) Uani 1 1 d . . . . .
C31 C 0.42113(8) 0.2163(3) 0.43895(11) 0.0290(5) Uani 1 1 d . . . . .
C7 C 0.40316(8) 0.1634(3) 0.16128(12) 0.0323(5) Uani 1 1 d . . . . .
H7 H 0.3851 0.2025 0.1204 0.039 Uiso 1 1 calc R U . . .
N7 N 0.38838(7) 0.5255(2) 0.39844(9) 0.0296(4) Uani 1 1 d . . . . .
C8 C 0.41539(8) -0.0008(3) 0.16925(13) 0.0350(5) Uani 1 1 d . . . . .
C9 C 0.40122(10) -0.1148(4) 0.11385(15) 0.0458(7) Uani 1 1 d . . . . .
H9A H 0.3786 -0.0626 0.0773 0.069 Uiso 1 1 calc R U . . .
H9B H 0.3906 -0.2169 0.1237 0.069 Uiso 1 1 calc R U . . .
H9C H 0.4252 -0.1394 0.1044 0.069 Uiso 1 1 calc R U . . .
C10 C 0.44112(8) -0.0554(3) 0.22908(14) 0.0363(6) Uani 1 1 d . . . . .
H10 H 0.4496 -0.1672 0.2349 0.044 Uiso 1 1 calc R U . . .
C11 C 0.45502(7) 0.0469(3) 0.28106(13) 0.0317(5) Uani 1 1 d . . . . .
C12 C 0.48302(9) -0.0174(4) 0.34604(15) 0.0436(7) Uani 1 1 d . . . . .
H12A H 0.4829 -0.1376 0.3453 0.065 Uiso 1 1 calc R U . . .
H12B H 0.4723 0.0213 0.3757 0.065 Uiso 1 1 calc R U . . .
H12C H 0.5120 0.0224 0.3592 0.065 Uiso 1 1 calc R U . . .
C13 C 0.50332(8) 0.3744(4) 0.34321(13) 0.0396(6) Uani 1 1 d . . . . .
H13 H 0.5190 0.3263 0.3233 0.048 Uiso 1 1 calc R U . . .
C14 C 0.52202(9) 0.4881(4) 0.38971(14) 0.0456(7) Uani 1 1 d . . . . .
H14 H 0.5511 0.5158 0.4039 0.055 Uiso 1 1 calc R U . . .
C15 C 0.49814(9) 0.5611(3) 0.41544(12) 0.0433(7) Uani 1 1 d . . . . .
H15 H 0.5101 0.6439 0.4465 0.052 Uiso 1 1 calc R U . . .
C16 C 0.45577(8) 0.5130(3) 0.39565(11) 0.0325(5) Uani 1 1 d . . . . .
C17 C 0.42813(9) 0.5915(3) 0.41870(11) 0.0329(5) Uani 1 1 d . . . . .
C18 C 0.44113(10) 0.7292(3) 0.45733(12) 0.0418(7) Uani 1 1 d . . . . .
H18 H 0.4690 0.7713 0.4709 0.050 Uiso 1 1 calc R U . . .
C19 C 0.41311(11) 0.8027(3) 0.47534(13) 0.0476(8) Uani 1 1 d . . . . .
H19 H 0.4214 0.8954 0.5024 0.057 Uiso 1 1 calc R U . . .
C20 C 0.37277(11) 0.7407(3) 0.45381(13) 0.0443(7) Uani 1 1 d . . . . .
H20 H 0.3528 0.7928 0.4650 0.053 Uiso 1 1 calc R U . . .
C21 C 0.36098(9) 0.6011(3) 0.41544(11) 0.0348(6) Uani 1 1 d . . . . .
C22 C 0.31686(8) 0.5375(3) 0.39463(11) 0.0312(5) Uani 1 1 d . . . . .
C23 C 0.30832(8) 0.4440(3) 0.43751(11) 0.0333(5) Uani 1 1 d . . . . .
C24 C 0.34315(9) 0.3948(4) 0.50018(12) 0.0398(6) Uani 1 1 d . . . . .
H24A H 0.3646 0.3310 0.4936 0.060 Uiso 1 1 calc R U . . .
H24B H 0.3313 0.3281 0.5231 0.060 Uiso 1 1 calc R U . . .
H24C H 0.3563 0.4935 0.5246 0.060 Uiso 1 1 calc R U . . .
C25 C 0.26731(9) 0.3927(4) 0.42073(12) 0.0377(6) Uani 1 1 d . . . . .
H25 H 0.2614 0.3289 0.4496 0.045 Uiso 1 1 calc R U . . .
C26 C 0.23417(9) 0.4319(4) 0.36247(12) 0.0396(6) Uani 1 1 d . . . . .
C27 C 0.19009(9) 0.3728(5) 0.34576(15) 0.0568(9) Uani 1 1 d . . . . .
H27A H 0.1710 0.4671 0.3364 0.085 Uiso 1 1 calc R U . . .
H27B H 0.1898 0.3114 0.3812 0.085 Uiso 1 1 calc R U . . .
H27C H 0.1807 0.3013 0.3088 0.085 Uiso 1 1 calc R U . . .
C28 C 0.24351(9) 0.5284(3) 0.32195(12) 0.0403(6) Uani 1 1 d . . . . .
H28 H 0.2213 0.5582 0.2825 0.048 Uiso 1 1 calc R U . . .
C29 C 0.28446(9) 0.5832(3) 0.33709(12) 0.0351(6) Uani 1 1 d . . . . .
C30 C 0.29203(11) 0.7011(4) 0.29385(13) 0.0487(7) Uani 1 1 d . . . . .
H30A H 0.2731 0.6741 0.2501 0.073 Uiso 1 1 calc R U . . .
H30B H 0.3215 0.6925 0.3003 0.073 Uiso 1 1 calc R U . . .
H30C H 0.2864 0.8134 0.3030 0.073 Uiso 1 1 calc R U . . .

loop_
_atom_site_aniso_label
_atom_site_aniso_U_11
_atom_site_aniso_U_22
_atom_site_aniso_U_33
_atom_site_aniso_U_23
_atom_site_aniso_U_13
_atom_site_aniso_U_12
Mn1 0.02369(16) 0.02001(15) 0.02024(16) -0.00306(12) 0.00412(12) -0.00589(12)
N2 0.0261(9) 0.0245(9) 0.0224(9) 0.0011(7) 0.0028(7) -0.0095(7)
C3 0.0236(10) 0.0301(12) 0.0288(11) 0.0046(9) 0.0039(9) -0.0053(9)
C4 0.0209(10) 0.0279(11) 0.0346(12) 0.0018(9) 0.0123(9) -0.0024(8)
C5 0.0223(10) 0.0268(11) 0.0338(12) 0.0011(9) 0.0102(9) -0.0048(8)
C6 0.0346(13) 0.0280(11) 0.0341(13) 0.0044(10) 0.0090(10) -0.0029(10)
O38 0.0378(10) 0.0381(10) 0.0511(11) -0.0145(9) 0.0272(9) -0.0117(8)
C37 0.0312(11) 0.0272(11) 0.0256(11) -0.0088(9) 0.0110(9) -0.0028(9)
O36 0.0337(9) 0.0281(9) 0.0478(11) -0.0135(8) 0.0211(8) -0.0114(7)
C35 0.0221(10) 0.0289(11) 0.0266(11) -0.0039(9) 0.0093(8) -0.0072(8)
O34 0.0388(10) 0.0527(12) 0.0268(9) 0.0012(8) 0.0006(8) -0.0030(9)
C33 0.0316(12) 0.0300(12) 0.0262(11) -0.0033(9) 0.0080(9) -0.0070(9)
N32 0.0452(13) 0.0287(11) 0.0314(11) 0.0024(9) -0.0012(10) -0.0134(9)
C31 0.0314(11) 0.0200(10) 0.0295(11) -0.0035(9) 0.0075(9) -0.0098(9)
C7 0.0276(11) 0.0331(12) 0.0356(13) -0.0009(10) 0.0133(10) -0.0062(9)
N7 0.0392(11) 0.0189(8) 0.0217(9) 0.0001(7) 0.0051(8) -0.0029(8)
C8 0.0293(12) 0.0333(12) 0.0466(15) -0.0095(11) 0.0205(11) -0.0102(10)
C9 0.0412(15) 0.0408(15) 0.0590(18) -0.0182(14) 0.0251(14) -0.0105(12)
C10 0.0296(12) 0.0270(11) 0.0570(17) 0.0013(11) 0.0233(12) 0.0009(10)
C11 0.0242(11) 0.0307(12) 0.0430(14) 0.0057(10) 0.0172(10) 0.0002(9)
C12 0.0321(13) 0.0407(15) 0.0537(17) 0.0162(13) 0.0146(12) 0.0073(11)
C13 0.0254(12) 0.0442(15) 0.0409(14) 0.0063(12) 0.0067(10) -0.0092(11)
C14 0.0280(13) 0.0524(17) 0.0425(15) 0.0041(13) 0.0025(11) -0.0169(12)
C15 0.0425(15) 0.0368(14) 0.0292(13) 0.0023(10) -0.0042(11) -0.0232(12)
C16 0.0361(13) 0.0262(11) 0.0233(11) 0.0011(9) 0.0017(9) -0.0132(10)
C17 0.0451(14) 0.0220(10) 0.0203(10) -0.0002(8) 0.0035(10) -0.0129(10)
C18 0.0609(18) 0.0273(12) 0.0288(13) -0.0060(10) 0.0116(12) -0.0182(12)
C19 0.075(2) 0.0254(12) 0.0336(14) -0.0069(11) 0.0160(14) -0.0151(13)
C20 0.069(2) 0.0265(12) 0.0345(14) -0.0043(10) 0.0192(14) 0.0016(13)
C21 0.0491(15) 0.0223(10) 0.0231(11) 0.0011(9) 0.0065(10) 0.0004(10)
C22 0.0408(13) 0.0221(10) 0.0271(11) -0.0034(9) 0.0115(10) 0.0087(9)
C23 0.0390(13) 0.0340(12) 0.0218(11) -0.0005(9) 0.0083(10) 0.0113(10)
C24 0.0418(14) 0.0455(15) 0.0238(12) 0.0043(11) 0.0064(10) 0.0085(12)
C25 0.0429(14) 0.0459(15) 0.0262(12) 0.0024(11) 0.0168(11) 0.0156(12)
C26 0.0362(13) 0.0511(16) 0.0285(12) -0.0017(11) 0.0113(10) 0.0196(12)
C27 0.0343(15) 0.096(3) 0.0391(16) 0.0007(17) 0.0148(12) 0.0172(17)
C28 0.0463(15) 0.0402(14) 0.0243(12) 0.0002(10) 0.0060(11) 0.0220(12)
C29 0.0479(15) 0.0267(11) 0.0259(11) 0.0007(9) 0.0115(11) 0.0123(11)
C30 0.071(2) 0.0318(13) 0.0323(14) 0.0094(11) 0.0119(14) 0.0099(14)

loop_
_atom_type_symbol
_atom_type_description
_atom_type_scat_dispersion_real
_atom_type_scat_dispersion_imag
_atom_type_scat_source
C C 0.0033 0.0016 'International Tables Vol C Tables 4.2.6.8 and 6.1.1.4'
H H 0.0000 0.0000 'International Tables Vol C Tables 4.2.6.8 and 6.1.1.4'
Mn Mn 0.3368 0.7283 'International Tables Vol C Tables 4.2.6.8 and 6.1.1.4'
N N 0.0061 0.0033 'International Tables Vol C Tables 4.2.6.8 and 6.1.1.4'
O O 0.0106 0.0060 'International Tables Vol C Tables 4.2.6.8 and 6.1.1.4'

loop_
_geom_angle_atom_site_label_1
_geom_angle_atom_site_label_2
_geom_angle_atom_site_label_3
_geom_angle
_geom_angle_site_symmetry_1
_geom_angle_site_symmetry_3
_geom_angle_publ_flag
C35 Mn1 C37 81.17(10) . . ?
C35 Mn1 C33 91.26(11) . . ?
C37 Mn1 C33 87.86(11) . . ?
C35 Mn1 C31 87.76(10) . . ?
C37 Mn1 C31 89.76(10) . . ?
C33 Mn1 C31 177.54(10) . . ?
C35 Mn1 N7 172.36(9) . . ?
C37 Mn1 N7 101.02(9) . . ?
C33 Mn1 N7 96.12(10) . . ?
C31 Mn1 N7 84.94(8) . . ?
C35 Mn1 N2 98.61(9) . . ?
C37 Mn1 N2 174.35(9) . . ?
C33 Mn1 N2 97.79(9) . . ?
C31 Mn1 N2 84.60(9) . . ?
N7 Mn1 N2 78.48(8) . . ?
C3 N2 C16 117.4(2) . . ?
C3 N2 Mn1 128.96(15) . . ?
C16 N2 Mn1 112.23(17) . . ?
N2 C3 C13 122.2(2) . . ?
N2 C3 C4 121.0(2) . . ?
C13 C3 C4 116.8(2) . . ?
C5 C4 C11 120.8(2) . . ?
C5 C4 C3 119.0(2) . . ?
C11 C4 C3 119.6(2) . . ?
C7 C5 C4 118.7(2) . . ?
C7 C5 C6 119.7(2) . . ?
C4 C5 C6 121.4(2) . . ?
C5 C6 H6A 109.5 . . ?
C5 C6 H6B 109.5 . . ?
H6A C6 H6B 109.5 . . ?
C5 C6 H6C 109.5 . . ?
H6A C6 H6C 109.5 . . ?
H6B C6 H6C 109.5 . . ?
O38 C37 Mn1 170.4(2) . . ?
O36 C35 Mn1 171.7(2) . . ?
O34 C33 Mn1 173.2(2) . . ?
N32 C31 Mn1 178.7(2) . . ?
C5 C7 C8 121.4(2) . . ?
C5 C7 H7 119.3 . . ?
C8 C7 H7 119.3 . . ?
C21 N7 C17 117.8(2) . . ?
C21 N7 Mn1 128.95(17) . . ?
C17 N7 Mn1 112.75(17) . . ?
C10 C8 C7 118.3(2) . . ?
C10 C8 C9 121.0(3) . . ?
C7 C8 C9 120.7(3) . . ?
C8 C9 H9A 109.5 . . ?
C8 C9 H9B 109.5 . . ?
H9A C9 H9B 109.5 . . ?
C8 C9 H9C 109.5 . . ?
H9A C9 H9C 109.5 . . ?
H9B C9 H9C 109.5 . . ?
C8 C10 C11 122.4(2) . . ?
C8 C10 H10 118.8 . . ?
C11 C10 H10 118.8 . . ?
C10 C11 C4 118.3(2) . . ?
C10 C11 C12 120.9(2) . . ?
C4 C11 C12 120.8(2) . . ?
C11 C12 H12A 109.5 . . ?
C11 C12 H12B 109.5 . . ?
H12A C12 H12B 109.5 . . ?
C11 C12 H12C 109.5 . . ?
H12A C12 H12C 109.5 . . ?
H12B C12 H12C 109.5 . . ?
C14 C13 C3 120.0(3) . . ?
C14 C13 H13 120.0 . . ?
C3 C13 H13 120.0 . . ?
C13 C14 C15 118.7(3) . . ?
C13 C14 H14 120.6 . . ?
C15 C14 H14 120.6 . . ?
C14 C15 C16 119.6(3) . . ?
C14 C15 H15 120.2 . . ?
C16 C15 H15 120.2 . . ?
N2 C16 C15 121.8(3) . . ?
N2 C16 C17 115.9(2) . . ?
C15 C16 C17 122.3(2) . . ?
N7 C17 C18 122.6(3) . . ?
N7 C17 C16 116.1(2) . . ?
C18 C17 C16 121.3(2) . . ?
C19 C18 C17 118.9(3) . . ?
C19 C18 H18 120.6 . . ?
C17 C18 H18 120.6 . . ?
C18 C19 C20 119.1(3) . . ?
C18 C19 H19 120.4 . . ?
C20 C19 H19 120.4 . . ?
C19 C20 C21 120.3(3) . . ?
C19 C20 H20 119.9 . . ?
C21 C20 H20 119.9 . . ?
N7 C21 C20 121.3(3) . . ?
N7 C21 C22 121.0(2) . . ?
C20 C21 C22 117.7(3) . . ?
C29 C22 C23 120.8(3) . . ?
C29 C22 C21 121.1(2) . . ?
C23 C22 C21 117.8(2) . . ?
C25 C23 C22 118.8(2) . . ?
C25 C23 C24 120.0(2) . . ?
C22 C23 C24 121.3(2) . . ?
C23 C24 H24A 109.5 . . ?
C23 C24 H24B 109.5 . . ?
H24A C24 H24B 109.5 . . ?
C23 C24 H24C 109.5 . . ?
H24A C24 H24C 109.5 . . ?
H24B C24 H24C 109.5 . . ?
C23 C25 C26 121.9(3) . . ?
C23 C25 H25 119.0 . . ?
C26 C25 H25 119.0 . . ?
C28 C26 C25 117.8(3) . . ?
C28 C26 C27 121.9(3) . . ?
C25 C26 C27 120.4(3) . . ?
C26 C27 H27A 109.5 . . ?
C26 C27 H27B 109.5 . . ?
H27A C27 H27B 109.5 . . ?
C26 C27 H27C 109.5 . . ?
H27A C27 H27C 109.5 . . ?
H27B C27 H27C 109.5 . . ?
C26 C28 C29 122.1(2) . . ?
C26 C28 H28 118.9 . . ?
C29 C28 H28 118.9 . . ?
C22 C29 C28 118.5(3) . . ?
C22 C29 C30 121.6(3) . . ?
C28 C29 C30 119.7(2) . . ?
C29 C30 H30A 109.5 . . ?
C29 C30 H30B 109.5 . . ?
H30A C30 H30B 109.5 . . ?
C29 C30 H30C 109.5 . . ?
H30A C30 H30C 109.5 . . ?
H30B C30 H30C 109.5 . . ?

loop_
_geom_bond_atom_site_label_1
_geom_bond_atom_site_label_2
_geom_bond_distance
_geom_bond_site_symmetry_2
_geom_bond_publ_flag
Mn1 C35 1.803(2) . ?
Mn1 C37 1.804(2) . ?
Mn1 C33 1.832(2) . ?
Mn1 C31 2.003(2) . ?
Mn1 N7 2.0871(19) . ?
Mn1 N2 2.099(2) . ?
N2 C3 1.347(3) . ?
N2 C16 1.358(3) . ?
C3 C13 1.397(3) . ?
C3 C4 1.486(3) . ?
C4 C5 1.396(3) . ?
C4 C11 1.399(3) . ?
C5 C7 1.391(3) . ?
C5 C6 1.512(3) . ?
C6 H6A 0.9800 . ?
C6 H6B 0.9800 . ?
C6 H6C 0.9800 . ?
O38 C37 1.151(3) . ?
O36 C35 1.143(3) . ?
O34 C33 1.143(3) . ?
N32 C31 1.150(3) . ?
C7 C8 1.393(4) . ?
C7 H7 0.9500 . ?
N7 C21 1.341(4) . ?
N7 C17 1.371(3) . ?
C8 C10 1.379(4) . ?
C8 C9 1.503(4) . ?
C9 H9A 0.9800 . ?
C9 H9B 0.9800 . ?
C9 H9C 0.9800 . ?
C10 C11 1.386(4) . ?
C10 H10 0.9500 . ?
C11 C12 1.512(4) . ?
C12 H12A 0.9800 . ?
C12 H12B 0.9800 . ?
C12 H12C 0.9800 . ?
C13 C14 1.367(4) . ?
C13 H13 0.9500 . ?
C14 C15 1.367(5) . ?
C14 H14 0.9500 . ?
C15 C16 1.405(4) . ?
C15 H15 0.9500 . ?
C16 C17 1.451(4) . ?
C17 C18 1.392(3) . ?
C18 C19 1.367(5) . ?
C18 H18 0.9500 . ?
C19 C20 1.374(5) . ?
C19 H19 0.9500 . ?
C20 C21 1.401(4) . ?
C20 H20 0.9500 . ?
C21 C22 1.497(4) . ?
C22 C29 1.390(3) . ?
C22 C23 1.401(4) . ?
C23 C25 1.379(4) . ?
C23 C24 1.507(3) . ?
C24 H24A 0.9800 . ?
C24 H24B 0.9800 . ?
C24 H24C 0.9800 . ?
C25 C26 1.398(4) . ?
C25 H25 0.9500 . ?
C26 C28 1.384(4) . ?
C26 C27 1.498(4) . ?
C27 H27A 0.9800 . ?
C27 H27B 0.9800 . ?
C27 H27C 0.9800 . ?
C28 C29 1.393(4) . ?
C28 H28 0.9500 . ?
C29 C30 1.508(4) . ?
C30 H30A 0.9800 . ?
C30 H30B 0.9800 . ?
C30 H30C 0.9800 . ?

loop_
_geom_torsion_atom_site_label_1
_geom_torsion_atom_site_label_2
_geom_torsion_atom_site_label_3
_geom_torsion_atom_site_label_4
_geom_torsion
_geom_torsion_site_symmetry_1
_geom_torsion_site_symmetry_2
_geom_torsion_site_symmetry_3
_geom_torsion_site_symmetry_4
_geom_torsion_publ_flag
C16 N2 C3 C13 5.2(3) . . . . ?
Mn1 N2 C3 C13 -160.31(19) . . . . ?
C16 N2 C3 C4 -172.5(2) . . . . ?
Mn1 N2 C3 C4 22.0(3) . . . . ?
N2 C3 C4 C5 78.4(3) . . . . ?
C13 C3 C4 C5 -99.4(3) . . . . ?
N2 C3 C4 C11 -110.0(3) . . . . ?
C13 C3 C4 C11 72.2(3) . . . . ?
C11 C4 C5 C7 1.5(3) . . . . ?
C3 C4 C5 C7 172.9(2) . . . . ?
C11 C4 C5 C6 -174.1(2) . . . . ?
C3 C4 C5 C6 -2.6(3) . . . . ?
C4 C5 C7 C8 -1.6(4) . . . . ?
C6 C5 C7 C8 174.0(2) . . . . ?
C5 C7 C8 C10 0.9(4) . . . . ?
C5 C7 C8 C9 -178.5(2) . . . . ?
C7 C8 C10 C11 0.1(4) . . . . ?
C9 C8 C10 C11 179.4(2) . . . . ?
C8 C10 C11 C4 -0.2(4) . . . . ?
C8 C10 C11 C12 179.7(2) . . . . ?
C5 C4 C11 C10 -0.6(3) . . . . ?
C3 C4 C11 C10 -172.0(2) . . . . ?
C5 C4 C11 C12 179.5(2) . . . . ?
C3 C4 C11 C12 8.1(3) . . . . ?
N2 C3 C13 C14 -0.9(4) . . . . ?
C4 C3 C13 C14 176.9(2) . . . . ?
C3 C13 C14 C15 -3.1(4) . . . . ?
C13 C14 C15 C16 2.8(4) . . . . ?
C3 N2 C16 C15 -5.5(3) . . . . ?
Mn1 N2 C16 C15 162.32(19) . . . . ?
C3 N2 C16 C17 173.0(2) . . . . ?
Mn1 N2 C16 C17 -19.2(2) . . . . ?
C14 C15 C16 N2 1.6(4) . . . . ?
C14 C15 C16 C17 -176.7(2) . . . . ?
C21 N7 C17 C18 2.0(3) . . . . ?
Mn1 N7 C17 C18 -170.89(19) . . . . ?
C21 N7 C17 C16 -175.8(2) . . . . ?
Mn1 N7 C17 C16 11.3(3) . . . . ?
N2 C16 C17 N7 5.5(3) . . . . ?
C15 C16 C17 N7 -176.1(2) . . . . ?
N2 C16 C17 C18 -172.4(2) . . . . ?
C15 C16 C17 C18 6.1(4) . . . . ?
N7 C17 C18 C19 -0.7(4) . . . . ?
C16 C17 C18 C19 177.0(2) . . . . ?
C17 C18 C19 C20 -1.3(4) . . . . ?
C18 C19 C20 C21 1.9(4) . . . . ?
C17 N7 C21 C20 -1.4(3) . . . . ?
Mn1 N7 C21 C20 170.18(19) . . . . ?
C17 N7 C21 C22 179.4(2) . . . . ?
Mn1 N7 C21 C22 -9.0(3) . . . . ?
C19 C20 C21 N7 -0.5(4) . . . . ?
C19 C20 C21 C22 178.7(2) . . . . ?
N7 C21 C22 C29 -86.1(3) . . . . ?
C20 C21 C22 C29 94.6(3) . . . . ?
N7 C21 C22 C23 100.1(3) . . . . ?
C20 C21 C22 C23 -79.1(3) . . . . ?
C29 C22 C23 C25 2.3(4) . . . . ?
C21 C22 C23 C25 176.1(2) . . . . ?
C29 C22 C23 C24 -179.6(2) . . . . ?
C21 C22 C23 C24 -5.8(3) . . . . ?
C22 C23 C25 C26 -0.2(4) . . . . ?
C24 C23 C25 C26 -178.4(2) . . . . ?
C23 C25 C26 C28 -1.5(4) . . . . ?
C23 C25 C26 C27 179.5(3) . . . . ?
C25 C26 C28 C29 1.3(4) . . . . ?
C27 C26 C28 C29 -179.7(3) . . . . ?
C23 C22 C29 C28 -2.5(4) . . . . ?
C21 C22 C29 C28 -176.0(2) . . . . ?
C23 C22 C29 C30 172.2(2) . . . . ?
C21 C22 C29 C30 -1.4(4) . . . . ?
C26 C28 C29 C22 0.6(4) . . . . ?
C26 C28 C29 C30 -174.1(3) . . . . ?
